data_1545062
loop_
_publ_author_name
'Idemoto, Y.'
'Taniyama, S.'

_publ_section_title
;
 Changes in crystal structure and ferroelectric properties of
 Sr-Ce-Bi-Ta-Si-O ferroelectric material by Ce substitution, Bi-Si-O
 addition
;
_journal_name_full 'Journal of the Ceramic Society of Japan'
_journal_page_first 960
_journal_page_last 966
_journal_volume 115
_journal_year 2007
_chemical_formula_sum 'Bi2 Ce0.1 O9 Si0.286 Sr0.9 Ta1.714'
_chemical_name_common (Sr0.9Ce0.1)Bi2(Ta1.714Si0.286)O9
_space_group_IT_number 36
_space_group_name_H-M_alt 'A 21 a m'
_symmetry_space_group_name_Hall 'A -2 2a'
_symmetry_space_group_name_H-M 'A 21 a m'
_cell_angle_alpha 90
_cell_angle_beta 90
_cell_angle_gamma 90
_cell_formula_units_Z 4
_cell_length_a 5.5177(4)
_cell_length_b 5.5201(3)
_cell_length_c 25.0229(9)
_cell_volume 762.15(7)
_cod_data_source_file SrCeBi2TaSiO9.cif
_cod_data_source_block Sr-Ce-Bi-Ta-Si-O
_cod_original_formula_sum 'Sr0.9 Ce0.1 Bi2 Ta1.714 Si0.286 O9'
_cod_database_code 1545062

loop_
_space_group_symop_operation_xyz
'x, y, z'
'x+1/2, -y, -z'
'x+1/2, -y, z'
'x, y, -z'
'x, y+1/2, z+1/2'
'x+1/2, -y+1/2, -z+1/2'
'x+1/2, -y+1/2, z+1/2'
'x, y+1/2, -z+1/2'

loop_
_atom_site_label
_atom_site_occupancy
_atom_site_fract_x
_atom_site_fract_y
_atom_site_fract_z
_atom_site_adp_type
_atom_site_B_iso_or_equiv
_atom_site_type_symbol
SrCe 0.9000 0.000000 0.2570(10) 0.000000 Biso 0.850000 Sr
SrCe 0.1000 0.000000 0.2570(10) 0.000000 Biso 0.850000 Ce
Bi 1.0 0.4700(10) 0.7729(9) 0.20090(10) Biso 0.980000 Bi
TaSi 0.8570 0.519(2) 0.7500(10) 0.41510(10) Biso 0.100000 Ta
TaSi 0.1430 0.519(2) 0.7500(10) 0.41510(10) Biso 0.100000 Si
O1 1.0 0.535(2) 0.287(2) 0.000000 Biso 0.750000 O
O2 1.0 0.530(2) 0.6940(10) 0.34190(10) Biso 1.300000 O
O3 1.0 0.750(2) 0.9920(10) 0.2508(2) Biso 0.650000 O
O4 1.0 0.763(2) 0.9870(10) 0.06950(10) Biso 0.280000 O
O5 1.0 0.803(2) 0.9780(10) 0.5835(2) Biso 0.440000 O
